data_4069013
loop_
_publ_author_name
'Tsurugi, Hayato'
'Ohno, Takashi'
'Kanayama, Tsuyoshi'
'Arteaga-M\"uller, Roc\'io A.'
'Mashima, Kazushi'

_publ_section_title
;
 Tantalum&#x2212;Benzylidene Complexes Supported by C5Me5and Diazadiene
 Ligands: Synthesis, Kinetic Analysis of the Formation, and Reactive
 Studies
;
_journal_issue 6
_journal_name_full Organometallics
_journal_page_first 1950
_journal_paper_doi 10.1021/om8012019
_journal_volume 28
_journal_year 2009
_chemical_formula_moiety 'C46 H59 N4 O2 Ta, 0.5(C6H14)'
_chemical_formula_sum 'C49 H66 N4 O2 Ta'
_chemical_formula_weight 924.01
_chemical_name_common 10
_chemical_name_systematic
; 
 ? 
;
_space_group_IT_number 14
_symmetry_cell_setting monoclinic
_symmetry_Int_Tables_number 14
_symmetry_space_group_name_Hall '-P 2ybc'
_symmetry_space_group_name_H-M 'P 1 21/c 1'
_atom_sites_solution_hydrogens geom
_atom_sites_solution_primary direct
_atom_sites_solution_secondary difmap
_audit_creation_method SHELXL-97
_cell_angle_alpha 90.00
_cell_angle_beta 100.828(2)
_cell_angle_gamma 90.00
_cell_formula_units_Z 4
_cell_length_a 9.5995(5)
_cell_length_b 22.6736(14)
_cell_length_c 20.3673(13)
_cell_measurement_reflns_used 41561
_cell_measurement_temperature 120(1)
_cell_measurement_theta_max 27.5
_cell_measurement_theta_min 3.1
_cell_volume 4354.1(4)
_computing_cell_refinement PROCESS-AUTO
_computing_data_collection PROCESS-AUTO
_computing_data_reduction 'teXsan Ver. 2.0'
_computing_molecular_graphics ORTEP-3
_computing_structure_refinement 'SHELXL-97 (Sheldrick, 1997)'
_computing_structure_solution SIR92
_diffrn_ambient_temperature 120(1)
_diffrn_detector_area_resol_mean 10.00
_diffrn_measured_fraction_theta_full 0.994
_diffrn_measured_fraction_theta_max 0.994
_diffrn_measurement_device_type 'Rigaku RAXIS-RAPID Imaging Plate'
_diffrn_measurement_method \w
_diffrn_radiation_monochromator graphite
_diffrn_radiation_source 'fine-focus sealed tube'
_diffrn_radiation_type MoK\a
_diffrn_radiation_wavelength 0.71075
_diffrn_reflns_av_R_equivalents 0.0000
_diffrn_reflns_av_sigmaI/netI 0.0737
_diffrn_reflns_limit_h_max 12
_diffrn_reflns_limit_h_min 0
_diffrn_reflns_limit_k_max 29
_diffrn_reflns_limit_k_min 0
_diffrn_reflns_limit_l_max 25
_diffrn_reflns_limit_l_min -26
_diffrn_reflns_number 63536
_diffrn_reflns_theta_full 27.48
_diffrn_reflns_theta_max 27.48
_diffrn_reflns_theta_min 3.12
_exptl_absorpt_coefficient_mu 2.568
_exptl_absorpt_correction_T_max 0.774
_exptl_absorpt_correction_T_min 0.489
_exptl_absorpt_correction_type multi-scan
_exptl_absorpt_process_details '(Higashi, 1995)'
_exptl_crystal_colour orange
_exptl_crystal_density_diffrn 1.410
_exptl_crystal_density_method 'not measured'
_exptl_crystal_description platelet
_exptl_crystal_F_000 1908
_exptl_crystal_size_max 0.500
_exptl_crystal_size_mid 0.150
_exptl_crystal_size_min 0.100
_refine_diff_density_max 1.808
_refine_diff_density_min -1.745
_refine_diff_density_rms 0.127
_refine_ls_extinction_method none
_refine_ls_goodness_of_fit_ref 1.052
_refine_ls_hydrogen_treatment constr
_refine_ls_matrix_type full
_refine_ls_number_parameters 505
_refine_ls_number_reflns 9933
_refine_ls_number_restraints 0
_refine_ls_restrained_S_all 1.052
_refine_ls_R_factor_all 0.0566
_refine_ls_R_factor_gt 0.0436
_refine_ls_shift/su_max 0.002
_refine_ls_shift/su_mean 0.000
_refine_ls_structure_factor_coef Fsqd
_refine_ls_weighting_details 'calc w=1/[\s^2^(Fo^2^)+(0.0000P)^2^+13.0027P] where P=(Fo^2^+2Fc^2^)/3'
_refine_ls_weighting_scheme calc
_refine_ls_wR_factor_gt 0.0976
_refine_ls_wR_factor_ref 0.1014
_reflns_number_gt 8123
_reflns_number_total 9933
_reflns_threshold_expression >2sigma(I)
_cod_data_source_file om8012019_si_002.cif
_cod_data_source_block 10
_cod_original_sg_symbol_H-M 'P 21/c       '
_cod_database_code 4069013

loop_
_symmetry_equiv_pos_as_xyz
'x, y, z'
'-x, y+1/2, -z+1/2'
'-x, -y, -z'
'x, -y-1/2, z-1/2'

loop_
_atom_site_label
_atom_site_type_symbol
_atom_site_fract_x
_atom_site_fract_y
_atom_site_fract_z
_atom_site_U_iso_or_equiv
_atom_site_adp_type
_atom_site_occupancy
_atom_site_symmetry_multiplicity
_atom_site_calc_flag
Ta Ta 0.096804(17) 0.236096(8) 0.536095(9) 0.01870(6) Uani 1 1 d
O1 O 0.4713(4) 0.48365(18) 0.7288(2) 0.0465(10) Uani 1 1 d
O2 O 0.3788(4) -0.06126(17) 0.5690(2) 0.0398(10) Uani 1 1 d
N1 N 0.2702(4) 0.29178(19) 0.56452(19) 0.0228(8) Uani 1 1 d
N2 N 0.2561(4) 0.17760(19) 0.5311(2) 0.0267(9) Uani 1 1 d
N3 N 0.0394(5) 0.2958(2) 0.4581(2) 0.0403(11) Uani 1 1 d
N4 N -0.1482(5) 0.2878(3) 0.3657(3) 0.0546(15) Uani 1 1 d
C1 C -0.0324(5) 0.2715(2) 0.6197(2) 0.0248(10) Uani 1 1 d
C2 C -0.1203(5) 0.2305(2) 0.5771(3) 0.0250(10) Uani 1 1 d
C3 C -0.0609(5) 0.1730(2) 0.5897(2) 0.0243(10) Uani 1 1 d
C4 C 0.0659(5) 0.1790(2) 0.6378(2) 0.0248(10) Uani 1 1 d
C5 C 0.0845(5) 0.2397(2) 0.6558(2) 0.0251(10) Uani 1 1 d
C6 C -0.0741(5) 0.3341(2) 0.6305(3) 0.0353(13) Uani 1 1 d
C7 C -0.2647(5) 0.2441(3) 0.5365(3) 0.0361(13) Uani 1 1 d
C8 C -0.1345(5) 0.1169(2) 0.5656(3) 0.0321(12) Uani 1 1 d
C9 C 0.1563(6) 0.1298(2) 0.6727(3) 0.0331(12) Uani 1 1 d
C10 C 0.1976(6) 0.2611(3) 0.7109(3) 0.0339(12) Uani 1 1 d
C11 C 0.3592(4) 0.2714(2) 0.5241(3) 0.0255(10) Uani 1 1 d
C12 C 0.3521(4) 0.2134(2) 0.5068(2) 0.0252(10) Uani 1 1 d
C13 C 0.3220(5) 0.3405(2) 0.6056(2) 0.0227(10) Uani 1 1 d
C14 C 0.4608(5) 0.3394(2) 0.6422(3) 0.0287(11) Uani 1 1 d
C15 C 0.5140(5) 0.3866(3) 0.6835(3) 0.0346(12) Uani 1 1 d
C16 C 0.4300(6) 0.4344(2) 0.6892(3) 0.0335(12) Uani 1 1 d
C17 C 0.2917(6) 0.4364(2) 0.6529(3) 0.0319(11) Uani 1 1 d
C18 C 0.2390(5) 0.3900(2) 0.6117(3) 0.0268(10) Uani 1 1 d
C19 C 0.6153(7) 0.4877(3) 0.7575(3) 0.0494(16) Uani 1 1 d
C20 C 0.2913(5) 0.1171(2) 0.5393(3) 0.0273(11) Uani 1 1 d
C21 C 0.1876(5) 0.0740(2) 0.5226(3) 0.0369(13) Uani 1 1 d
C22 C 0.2198(5) 0.0155(2) 0.5325(3) 0.0377(13) Uani 1 1 d
C23 C 0.3579(5) -0.0016(2) 0.5595(3) 0.0311(12) Uani 1 1 d
C24 C 0.4631(5) 0.0405(3) 0.5752(3) 0.0321(12) Uani 1 1 d
C25 C 0.4287(5) 0.0997(2) 0.5649(3) 0.0280(11) Uani 1 1 d
C26 C 0.5174(6) -0.0797(3) 0.6014(3) 0.0417(14) Uani 1 1 d
C27 C -0.0391(8) 0.2025(3) 0.4401(3) 0.0484(16) Uani 1 1 d
C28 C 0.0103(6) 0.1581(2) 0.3959(3) 0.0349(12) Uani 1 1 d
C29 C -0.0699(6) 0.1069(3) 0.3787(3) 0.0381(13) Uani 1 1 d
C30 C -0.0209(8) 0.0630(3) 0.3385(4) 0.062(2) Uani 1 1 d
C31 C 0.1068(8) 0.0782(4) 0.3118(3) 0.061(2) Uani 1 1 d
C32 C 0.1716(7) 0.1286(4) 0.3262(4) 0.0559(18) Uani 1 1 d
C33 C 0.1222(6) 0.1692(3) 0.3639(3) 0.0447(15) Uani 1 1 d
C34 C 0.0824(6) 0.3541(2) 0.4401(2) 0.0302(11) Uani 1 1 d
C35 C 0.1468(6) 0.3541(3) 0.3782(3) 0.0456(15) Uani 1 1 d
C36 C 0.2029(6) 0.4152(4) 0.3649(3) 0.0545(19) Uani 1 1 d
C37 C 0.0941(9) 0.4633(3) 0.3648(4) 0.068(2) Uani 1 1 d
C38 C 0.0434(7) 0.4621(3) 0.4285(3) 0.0469(15) Uani 1 1 d
C39 C -0.0160(6) 0.4037(2) 0.4431(3) 0.0376(13) Uani 1 1 d
C40 C -0.0597(5) 0.2617(3) 0.4141(3) 0.0322(12) Uani 1 1 d
C41 C -0.2499(7) 0.2544(4) 0.3245(4) 0.068(2) Uani 1 1 d
C42 C -0.2298(7) 0.2598(5) 0.2521(4) 0.076(3) Uani 1 1 d
C43 C -0.2647(9) 0.3227(6) 0.2259(4) 0.092(3) Uani 1 1 d
C44 C -0.4188(8) 0.3394(4) 0.2302(4) 0.067(2) Uani 1 1 d
C45 C -0.4432(7) 0.3327(3) 0.2995(4) 0.0576(19) Uani 1 1 d
C46 C -0.3993(6) 0.2738(3) 0.3278(3) 0.0500(17) Uani 1 1 d
C47 C 0.3949(12) 0.5954(8) 0.5324(7) 0.131(5) Uani 1 1 d
C48 C 0.395(2) 0.5577(11) 0.513(2) 0.40(3) Uani 1 1 d
C49 C 0.4893(10) 0.5272(6) 0.4847(5) 0.117(6) Uani 1 1 d
H1 H 0.0025 0.3537 0.6613 0.042 Uiso 1 1 d
H2 H -0.0917 0.3550 0.5876 0.042 Uiso 1 1 d
H3 H -0.1606 0.3343 0.6496 0.042 Uiso 1 1 d
H4 H -0.2802 0.2869 0.5355 0.044 Uiso 1 1 d
H5 H -0.2700 0.2297 0.4906 0.044 Uiso 1 1 d
H6 H -0.3377 0.2248 0.5564 0.044 Uiso 1 1 d
H7 H -0.2220 0.1134 0.5835 0.039 Uiso 1 1 d
H8 H -0.1575 0.1170 0.5166 0.039 Uiso 1 1 d
H9 H -0.0722 0.0834 0.5809 0.039 Uiso 1 1 d
H10 H 0.1475 0.1288 0.7199 0.040 Uiso 1 1 d
H11 H 0.1245 0.0922 0.6515 0.040 Uiso 1 1 d
H12 H 0.2556 0.1366 0.6695 0.040 Uiso 1 1 d
H13 H 0.1856 0.2427 0.7530 0.041 Uiso 1 1 d
H14 H 0.2907 0.2504 0.7013 0.041 Uiso 1 1 d
H15 H 0.1911 0.3040 0.7146 0.041 Uiso 1 1 d
H16 H 0.4241 0.2972 0.5086 0.031 Uiso 1 1 d
H17 H 0.4117 0.1977 0.4787 0.030 Uiso 1 1 d
H18 H 0.5195 0.3061 0.6390 0.034 Uiso 1 1 d
H19 H 0.6088 0.3854 0.7076 0.041 Uiso 1 1 d
H20 H 0.2334 0.4697 0.6565 0.038 Uiso 1 1 d
H21 H 0.1445 0.3918 0.5871 0.032 Uiso 1 1 d
H22 H 0.6429 0.4534 0.7863 0.059 Uiso 1 1 d
H23 H 0.6716 0.4885 0.7220 0.059 Uiso 1 1 d
H24 H 0.6322 0.5239 0.7841 0.059 Uiso 1 1 d
H25 H 0.0931 0.0853 0.5041 0.044 Uiso 1 1 d
H26 H 0.1479 -0.0135 0.5210 0.045 Uiso 1 1 d
H27 H 0.5579 0.0289 0.5928 0.039 Uiso 1 1 d
H28 H 0.5010 0.1287 0.5755 0.034 Uiso 1 1 d
H29 H 0.5195 -0.1227 0.6055 0.050 Uiso 1 1 d
H30 H 0.5873 -0.0669 0.5750 0.050 Uiso 1 1 d
H31 H 0.5398 -0.0619 0.6461 0.050 Uiso 1 1 d
H32 H -0.1296 0.1887 0.4505 0.058 Uiso 1 1 d
H33 H -0.1569 0.1015 0.3938 0.046 Uiso 1 1 d
H34 H -0.0677 0.0262 0.3294 0.074 Uiso 1 1 d
H35 H 0.1426 0.0508 0.2838 0.074 Uiso 1 1 d
H36 H 0.2557 0.1368 0.3095 0.067 Uiso 1 1 d
H37 H 0.1659 0.2069 0.3689 0.054 Uiso 1 1 d
H38 H 0.1631 0.3631 0.4758 0.036 Uiso 1 1 d
H39 H 0.2255 0.3259 0.3840 0.054 Uiso 1 1 d
H40 H 0.0745 0.3424 0.3398 0.054 Uiso 1 1 d
H41 H 0.2854 0.4239 0.3997 0.065 Uiso 1 1 d
H42 H 0.2314 0.4147 0.3212 0.065 Uiso 1 1 d
H43 H 0.1376 0.5017 0.3595 0.081 Uiso 1 1 d
H44 H 0.0143 0.4570 0.3278 0.081 Uiso 1 1 d
H45 H 0.1227 0.4716 0.4647 0.056 Uiso 1 1 d
H46 H -0.0311 0.4920 0.4269 0.056 Uiso 1 1 d
H47 H -0.1032 0.3967 0.4104 0.045 Uiso 1 1 d
H48 H -0.0384 0.4051 0.4881 0.045 Uiso 1 1 d
H49 H -0.2386 0.2129 0.3382 0.080 Uiso 1 1 d
H50 H -0.1310 0.2506 0.2498 0.091 Uiso 1 1 d
H51 H -0.2928 0.2318 0.2243 0.091 Uiso 1 1 d
H52 H -0.1994 0.3504 0.2529 0.110 Uiso 1 1 d
H53 H -0.2532 0.3248 0.1792 0.110 Uiso 1 1 d
H54 H -0.4357 0.3807 0.2163 0.081 Uiso 1 1 d
H55 H -0.4845 0.3139 0.2005 0.081 Uiso 1 1 d
H56 H -0.3888 0.3629 0.3277 0.069 Uiso 1 1 d
H57 H -0.5446 0.3380 0.2995 0.069 Uiso 1 1 d
H58 H -0.4648 0.2446 0.3034 0.060 Uiso 1 1 d
H59 H -0.4083 0.2741 0.3749 0.060 Uiso 1 1 d
H60 H 0.4716 0.5974 0.5719 0.154 Uiso 1 1 d
H61 H 0.4109 0.6262 0.5006 0.154 Uiso 1 1 d
H62 H 0.3040 0.6023 0.5460 0.154 Uiso 1 1 d
H63 H 0.3746 0.5314 0.5470 0.473 Uiso 1 1 d
H64 H 0.3128 0.5602 0.4757 0.473 Uiso 1 1 d
H65 H 0.4530 0.5217 0.4369 0.143 Uiso 1 1 d
H66 H 0.5798 0.5485 0.4910 0.143 Uiso 1 1 d

loop_
_atom_site_aniso_label
_atom_site_aniso_U_11
_atom_site_aniso_U_22
_atom_site_aniso_U_33
_atom_site_aniso_U_23
_atom_site_aniso_U_13
_atom_site_aniso_U_12
Ta 0.01372(9) 0.02464(11) 0.01736(10) -0.00257(8) 0.00193(6) -0.00174(8)
O1 0.055(2) 0.043(2) 0.040(2) -0.0098(19) 0.0016(19) -0.019(2)
O2 0.0318(19) 0.032(2) 0.053(3) -0.0061(19) 0.0007(17) 0.0065(17)
N1 0.0195(17) 0.031(2) 0.0178(19) 0.0017(17) 0.0020(15) 0.0031(17)
N2 0.0198(18) 0.031(2) 0.029(2) -0.0067(19) 0.0036(16) -0.0037(17)
N3 0.062(3) 0.025(2) 0.029(3) -0.001(2) -0.005(2) -0.004(2)
N4 0.035(3) 0.078(4) 0.046(3) 0.005(3) -0.004(2) -0.010(3)
C1 0.025(2) 0.029(3) 0.023(2) -0.005(2) 0.0102(19) -0.005(2)
C2 0.018(2) 0.032(3) 0.027(3) -0.004(2) 0.0096(18) -0.006(2)
C3 0.024(2) 0.025(2) 0.025(3) -0.002(2) 0.0062(19) -0.0033(19)
C4 0.024(2) 0.028(3) 0.023(2) 0.000(2) 0.0059(19) -0.004(2)
C5 0.026(2) 0.032(3) 0.019(2) -0.004(2) 0.0082(18) -0.006(2)
C6 0.034(3) 0.029(3) 0.047(3) -0.008(2) 0.019(2) 0.002(2)
C7 0.014(2) 0.047(3) 0.047(3) -0.004(3) 0.005(2) 0.004(2)
C8 0.031(3) 0.029(3) 0.036(3) -0.003(2) 0.007(2) -0.010(2)
C9 0.041(3) 0.031(3) 0.026(3) 0.006(2) 0.004(2) 0.000(2)
C10 0.039(3) 0.042(3) 0.019(3) -0.004(2) 0.003(2) -0.009(3)
C11 0.016(2) 0.033(3) 0.026(3) -0.001(2) 0.0014(18) -0.0026(19)
C12 0.018(2) 0.037(3) 0.020(2) -0.005(2) 0.0032(17) 0.003(2)
C13 0.022(2) 0.026(2) 0.019(2) 0.0016(19) 0.0013(18) -0.0067(19)
C14 0.022(2) 0.030(3) 0.032(3) 0.000(2) 0.000(2) -0.003(2)
C15 0.025(2) 0.043(3) 0.032(3) -0.004(2) -0.004(2) -0.012(2)
C16 0.038(3) 0.032(3) 0.030(3) -0.002(2) 0.006(2) -0.014(2)
C17 0.041(3) 0.026(3) 0.029(3) 0.000(2) 0.007(2) -0.003(2)
C18 0.027(2) 0.026(3) 0.026(3) 0.004(2) 0.001(2) -0.001(2)
C19 0.053(4) 0.053(4) 0.041(4) -0.009(3) 0.006(3) -0.021(3)
C20 0.022(2) 0.031(3) 0.030(3) -0.011(2) 0.008(2) 0.000(2)
C21 0.021(2) 0.033(3) 0.054(4) -0.015(3) 0.001(2) 0.003(2)
C22 0.024(2) 0.034(3) 0.053(4) -0.014(3) 0.001(2) -0.001(2)
C23 0.028(2) 0.030(3) 0.035(3) -0.007(2) 0.005(2) 0.004(2)
C24 0.022(2) 0.042(3) 0.030(3) -0.001(2) 0.001(2) 0.004(2)
C25 0.023(2) 0.031(3) 0.029(3) -0.005(2) 0.004(2) -0.001(2)
C26 0.041(3) 0.046(4) 0.037(3) -0.003(3) 0.005(2) 0.023(3)
C27 0.093(5) 0.028(3) 0.022(3) -0.003(2) 0.002(3) -0.003(3)
C28 0.052(3) 0.032(3) 0.021(3) -0.007(2) 0.008(2) -0.012(3)
C29 0.045(3) 0.033(3) 0.033(3) -0.006(2) 0.001(2) -0.008(3)
C30 0.062(4) 0.041(4) 0.071(5) -0.025(4) -0.019(4) 0.019(3)
C31 0.078(5) 0.070(5) 0.036(4) -0.015(3) 0.007(3) 0.038(4)
C32 0.055(4) 0.072(5) 0.044(4) 0.018(4) 0.016(3) 0.020(4)
C33 0.040(3) 0.034(3) 0.064(4) 0.020(3) 0.020(3) 0.014(3)
C34 0.044(3) 0.026(3) 0.019(2) 0.002(2) 0.001(2) 0.004(2)
C35 0.033(3) 0.053(4) 0.051(4) -0.019(3) 0.010(3) -0.001(3)
C36 0.036(3) 0.091(6) 0.038(4) 0.001(4) 0.009(3) -0.021(3)
C37 0.104(6) 0.042(4) 0.062(5) -0.006(4) 0.029(4) -0.023(4)
C38 0.068(4) 0.032(3) 0.037(3) 0.003(3) 0.000(3) -0.009(3)
C39 0.052(3) 0.027(3) 0.036(3) 0.002(2) 0.012(3) 0.011(3)
C40 0.0138(19) 0.057(4) 0.025(3) 0.002(3) 0.0003(18) 0.001(2)
C41 0.045(4) 0.098(6) 0.051(5) 0.000(4) -0.013(3) 0.003(4)
C42 0.039(4) 0.133(8) 0.056(5) -0.036(5) 0.005(3) -0.001(4)
C43 0.075(5) 0.165(11) 0.037(4) 0.015(5) 0.013(4) -0.041(6)
C44 0.059(4) 0.080(6) 0.054(5) 0.014(4) -0.011(4) 0.006(4)
C45 0.044(3) 0.069(5) 0.058(5) -0.013(4) 0.006(3) 0.013(3)
C46 0.033(3) 0.078(5) 0.034(3) -0.006(3) -0.008(2) 0.006(3)
C47 0.065(6) 0.194(15) 0.141(12) -0.058(11) 0.041(7) -0.017(9)
C48 0.106(12) 0.27(3) 0.85(7) -0.37(4) 0.16(2) -0.100(15)
C49 0.044(4) 0.24(2) 0.067(8) -0.019(8) 0.016(5) -0.038(9)

loop_
_atom_type_symbol
_atom_type_description
_atom_type_scat_dispersion_real
_atom_type_scat_dispersion_imag
_atom_type_scat_source
C C 0.0033 0.0016 'International Tables Vol C Tables 4.2.6.8 and 6.1.1.4'
H H 0.0000 0.0000 'International Tables Vol C Tables 4.2.6.8 and 6.1.1.4'
N N 0.0061 0.0033 'International Tables Vol C Tables 4.2.6.8 and 6.1.1.4'
O O 0.0106 0.0060 'International Tables Vol C Tables 4.2.6.8 and 6.1.1.4'
Ta Ta -0.7052 6.5227 'International Tables Vol C Tables 4.2.6.8 and 6.1.1.4'

loop_
_geom_angle_atom_site_label_1
_geom_angle_atom_site_label_2
_geom_angle_atom_site_label_3
_geom_angle
_geom_angle_site_symmetry_3
N2 Ta N3 118.56(19) .
N2 Ta N1 80.84(16) .
N3 Ta N1 84.33(17) .
N2 Ta C27 93.1(2) .
N3 Ta C27 62.17(19) .
N1 Ta C27 138.0(2) .
N2 Ta C2 133.93(17) .
N3 Ta C2 100.25(19) .
N1 Ta C2 129.68(16) .
C27 Ta C2 83.4(2) .
N2 Ta C1 137.50(17) .
N3 Ta C1 102.92(19) .
N1 Ta C1 95.25(15) .
C27 Ta C1 115.4(2) .
C2 Ta C1 34.61(16) .
N2 Ta C5 104.28(17) .
N3 Ta C5 132.74(18) .
N1 Ta C5 83.65(15) .
C27 Ta C5 137.5(2) .
C2 Ta C5 56.53(16) .
C1 Ta C5 33.70(16) .
N2 Ta C3 99.92(16) .
N3 Ta C3 127.94(18) .
N1 Ta C3 138.54(15) .
C27 Ta C3 83.4(2) .
C2 Ta C3 34.01(16) .
C1 Ta C3 56.40(16) .
C5 Ta C3 55.73(16) .
N2 Ta C4 84.92(16) .
N3 Ta C4 155.67(18) .
N1 Ta C4 107.20(15) .
C27 Ta C4 113.6(2) .
C2 Ta C4 55.78(16) .
C1 Ta C4 55.62(16) .
C5 Ta C4 33.35(16) .
C3 Ta C4 33.05(15) .
N2 Ta C12 30.54(16) .
N3 Ta C12 94.43(19) .
N1 Ta C12 57.44(15) .
C27 Ta C12 98.4(2) .
C2 Ta C12 164.16(17) .
C1 Ta C12 146.14(15) .
C5 Ta C12 116.28(15) .
C3 Ta C12 130.31(16) .
C4 Ta C12 109.86(15) .
N2 Ta C11 57.82(15) .
N3 Ta C11 81.71(18) .
N1 Ta C11 30.02(15) .
C27 Ta C11 114.7(2) .
C2 Ta C11 159.67(16) .
C1 Ta C11 125.10(15) .
C5 Ta C11 107.40(15) .
C3 Ta C11 150.31(15) .
C4 Ta C11 119.04(15) .
C12 Ta C11 29.31(15) .
C16 O1 C19 116.5(5) .
C23 O2 C26 116.7(4) .
C11 N1 C13 115.2(4) .
C11 N1 Ta 100.6(3) .
C13 N1 Ta 144.1(3) .
C12 N2 C20 116.6(4) .
C12 N2 Ta 101.1(3) .
C20 N2 Ta 142.1(3) .
C40 N3 C34 121.9(4) .
C40 N3 Ta 100.4(3) .
C34 N3 Ta 137.5(3) .
C40 N4 C41 119.4(6) .
C5 C1 C2 107.6(4) .
C5 C1 C6 127.7(5) .
C2 C1 C6 124.0(4) .
C5 C1 Ta 74.7(3) .
C2 C1 Ta 71.4(3) .
C6 C1 Ta 127.0(3) .
C3 C2 C1 108.4(4) .
C3 C2 C7 125.4(4) .
C1 C2 C7 125.2(5) .
C3 C2 Ta 76.5(3) .
C1 C2 Ta 74.0(3) .
C7 C2 Ta 124.7(4) .
C4 C3 C2 107.4(4) .
C4 C3 C8 126.8(4) .
C2 C3 C8 124.9(4) .
C4 C3 Ta 74.5(3) .
C2 C3 Ta 69.5(3) .
C8 C3 Ta 129.6(3) .
C3 C4 C5 108.6(4) .
C3 C4 C9 126.8(4) .
C5 C4 C9 124.0(4) .
C3 C4 Ta 72.4(3) .
C5 C4 Ta 71.6(3) .
C9 C4 Ta 128.7(3) .
C1 C5 C4 108.1(4) .
C1 C5 C10 128.3(5) .
C4 C5 C10 123.0(5) .
C1 C5 Ta 71.6(3) .
C4 C5 Ta 75.0(3) .
C10 C5 Ta 126.3(3) .
C12 C11 N1 118.3(4) .
C12 C11 Ta 74.6(3) .
N1 C11 Ta 49.4(2) .
C11 C12 N2 118.5(4) .
C11 C12 Ta 76.1(3) .
N2 C12 Ta 48.4(2) .
C18 C13 C14 118.0(4) .
C18 C13 N1 122.4(4) .
C14 C13 N1 119.6(4) .
C15 C14 C13 120.7(5) .
C16 C15 C14 120.2(4) .
C15 C16 O1 125.3(5) .
C15 C16 C17 119.8(5) .
O1 C16 C17 115.0(5) .
C18 C17 C16 120.2(5) .
C17 C18 C13 121.1(4) .
C25 C20 C21 118.7(5) .
C25 C20 N2 120.8(4) .
C21 C20 N2 120.5(4) .
C22 C21 C20 120.9(5) .
C21 C22 C23 120.0(5) .
O2 C23 C24 124.4(4) .
O2 C23 C22 115.6(5) .
C24 C23 C22 120.0(5) .
C23 C24 C25 119.3(4) .
C20 C25 C24 121.0(5) .
C40 C27 C28 116.4(5) .
C40 C27 Ta 91.2(3) .
C28 C27 Ta 123.5(5) .
C33 C28 C29 118.3(5) .
C33 C28 C27 121.7(5) .
C29 C28 C27 119.3(5) .
C28 C29 C30 119.8(6) .
C29 C30 C31 116.0(6) .
C32 C31 C30 121.0(6) .
C31 C32 C33 121.5(7) .
C32 C33 C28 122.3(6) .
N3 C34 C39 117.9(5) .
N3 C34 C35 113.2(5) .
C39 C34 C35 113.6(5) .
C34 C35 C36 111.3(5) .
C37 C36 C35 112.9(5) .
C38 C37 C36 109.2(6) .
C37 C38 C39 113.3(5) .
C34 C39 C38 113.3(5) .
N4 C40 N3 119.7(6) .
N4 C40 C27 135.9(6) .
N3 C40 C27 104.2(4) .
N4 C41 C46 112.3(7) .
N4 C41 C42 109.7(7) .
C46 C41 C42 108.2(6) .
C41 C42 C43 110.6(7) .
C42 C43 C44 110.8(7) .
C45 C44 C43 110.7(6) .
C44 C45 C46 112.2(6) .
C45 C46 C41 116.5(6) .
C47 C48 C49 134(2) .
C48 C49 C49 109(2) 3_666

loop_
_geom_bond_atom_site_label_1
_geom_bond_atom_site_label_2
_geom_bond_distance
_geom_bond_site_symmetry_2
Ta N2 2.041(4) .
Ta N3 2.081(5) .
Ta N1 2.083(4) .
Ta C27 2.268(6) .
Ta C2 2.390(4) .
Ta C1 2.425(5) .
Ta C5 2.464(5) .
Ta C3 2.480(5) .
Ta C4 2.507(5) .
Ta C12 2.679(4) .
Ta C11 2.697(4) .
O1 C16 1.390(6) .
O1 C19 1.399(7) .
O2 C23 1.377(6) .
O2 C26 1.432(6) .
N1 C11 1.373(6) .
N1 C13 1.419(6) .
N2 C12 1.388(6) .
N2 C20 1.416(6) .
N3 C40 1.408(7) .
N3 C34 1.452(7) .
N4 C40 1.314(7) .
N4 C41 1.387(9) .
C1 C5 1.418(7) .
C1 C2 1.432(7) .
C1 C6 1.502(7) .
C2 C3 1.427(7) .
C2 C7 1.508(7) .
C3 C4 1.419(6) .
C3 C8 1.493(7) .
C4 C5 1.427(7) .
C4 C9 1.506(7) .
C5 C10 1.489(7) .
C11 C12 1.361(7) .
C13 C18 1.395(7) .
C13 C14 1.399(6) .
C14 C15 1.397(7) .
C15 C16 1.370(8) .
C16 C17 1.394(7) .
C17 C18 1.380(7) .
C20 C25 1.382(7) .
C20 C21 1.390(7) .
C21 C22 1.369(8) .
C22 C23 1.391(7) .
C23 C24 1.381(7) .
C24 C25 1.389(7) .
C27 C40 1.443(8) .
C27 C28 1.489(8) .
C28 C33 1.379(8) .
C28 C29 1.400(7) .
C29 C30 1.422(9) .
C30 C31 1.472(11) .
C31 C32 1.309(11) .
C32 C33 1.342(10) .
C34 C39 1.479(7) .
C34 C35 1.505(8) .
C35 C36 1.528(10) .
C36 C37 1.511(11) .
C37 C38 1.468(10) .
C38 C39 1.494(8) .
C41 C46 1.513(9) .
C41 C42 1.528(12) .
C42 C43 1.538(14) .
C43 C44 1.546(12) .
C44 C45 1.481(11) .
C45 C46 1.485(10) .
C47 C48 0.941(19) .
C48 C49 1.35(2) .
C49 C49 1.38(3) 3_666

loop_
_geom_torsion_atom_site_label_1
_geom_torsion_atom_site_label_2
_geom_torsion_atom_site_label_3
_geom_torsion_atom_site_label_4
_geom_torsion
_geom_torsion_site_symmetry_4
N2 Ta N1 C11 36.9(3) .
N3 Ta N1 C11 -83.2(3) .
C27 Ta N1 C11 -47.5(4) .
C2 Ta N1 C11 178.1(3) .
C1 Ta N1 C11 174.3(3) .
C5 Ta N1 C11 142.6(3) .
C3 Ta N1 C11 131.6(3) .
C4 Ta N1 C11 118.7(3) .
C12 Ta N1 C11 15.7(3) .
N2 Ta N1 C13 -146.2(6) .
N3 Ta N1 C13 93.6(5) .
C27 Ta N1 C13 129.3(5) .
C2 Ta N1 C13 -5.0(6) .
C1 Ta N1 C13 -8.9(5) .
C5 Ta N1 C13 -40.6(5) .
C3 Ta N1 C13 -51.6(6) .
C4 Ta N1 C13 -64.5(6) .
C12 Ta N1 C13 -167.5(6) .
C11 Ta N1 C13 176.8(7) .
N3 Ta N2 C12 41.5(3) .
N1 Ta N2 C12 -36.9(3) .
C27 Ta N2 C12 101.3(3) .
C2 Ta N2 C12 -174.9(3) .
C1 Ta N2 C12 -124.7(3) .
C5 Ta N2 C12 -117.9(3) .
C3 Ta N2 C12 -174.8(3) .
C4 Ta N2 C12 -145.3(3) .
C11 Ta N2 C12 -16.1(3) .
N3 Ta N2 C20 -132.8(5) .
N1 Ta N2 C20 148.9(6) .
C27 Ta N2 C20 -73.0(6) .
C2 Ta N2 C20 10.9(6) .
C1 Ta N2 C20 61.1(6) .
C5 Ta N2 C20 67.9(6) .
C3 Ta N2 C20 10.9(6) .
C4 Ta N2 C20 40.5(5) .
C12 Ta N2 C20 -174.2(7) .
C11 Ta N2 C20 169.7(6) .
N2 Ta N3 C40 86.6(4) .
N1 Ta N3 C40 163.0(4) .
C27 Ta N3 C40 9.2(3) .
C2 Ta N3 C40 -67.7(4) .
C1 Ta N3 C40 -102.9(3) .
C5 Ta N3 C40 -121.1(3) .
C3 Ta N3 C40 -45.7(4) .
C4 Ta N3 C40 -76.9(5) .
C12 Ta N3 C40 106.3(3) .
C11 Ta N3 C40 132.8(4) .
N2 Ta N3 C34 -87.6(6) .
N1 Ta N3 C34 -11.2(6) .
C27 Ta N3 C34 -165.0(7) .
C2 Ta N3 C34 118.1(6) .
C1 Ta N3 C34 82.9(6) .
C5 Ta N3 C34 64.7(7) .
C3 Ta N3 C34 140.1(5) .
C4 Ta N3 C34 108.9(6) .
C12 Ta N3 C34 -67.8(6) .
C11 Ta N3 C34 -41.4(6) .
N2 Ta C1 C5 11.9(4) .
N3 Ta C1 C5 -155.6(3) .
N1 Ta C1 C5 -70.2(3) .
C27 Ta C1 C5 139.3(3) .
C2 Ta C1 C5 115.0(4) .
C3 Ta C1 C5 77.2(3) .
C4 Ta C1 C5 37.0(3) .
C12 Ta C1 C5 -36.7(4) .
C11 Ta C1 C5 -66.7(3) .
N2 Ta C1 C2 -103.1(3) .
N3 Ta C1 C2 89.4(3) .
N1 Ta C1 C2 174.7(3) .
C27 Ta C1 C2 24.3(4) .
C5 Ta C1 C2 -115.0(4) .
C3 Ta C1 C2 -37.9(3) .
C4 Ta C1 C2 -78.0(3) .
C12 Ta C1 C2 -151.7(3) .
C11 Ta C1 C2 178.2(3) .
N2 Ta C1 C6 137.9(4) .
N3 Ta C1 C6 -29.6(4) .
N1 Ta C1 C6 55.8(4) .
C27 Ta C1 C6 -94.7(4) .
C2 Ta C1 C6 -119.0(6) .
C5 Ta C1 C6 126.0(5) .
C3 Ta C1 C6 -156.8(5) .
C4 Ta C1 C6 163.0(5) .
C12 Ta C1 C6 89.4(5) .
C11 Ta C1 C6 59.3(5) .
C5 C1 C2 C3 3.0(5) .
C6 C1 C2 C3 -168.0(5) .
Ta C1 C2 C3 69.4(3) .
C5 C1 C2 C7 172.0(5) .
C6 C1 C2 C7 1.0(8) .
Ta C1 C2 C7 -121.5(5) .
C5 C1 C2 Ta -66.4(3) .
C6 C1 C2 Ta 122.5(5) .
N2 Ta C2 C3 0.0(4) .
N3 Ta C2 C3 148.1(3) .
N1 Ta C2 C3 -120.8(3) .
C27 Ta C2 C3 88.0(3) .
C1 Ta C2 C3 -113.9(4) .
C5 Ta C2 C3 -76.9(3) .
C4 Ta C2 C3 -36.5(3) .
C12 Ta C2 C3 -9.5(7) .
C11 Ta C2 C3 -118.1(5) .
N2 Ta C2 C1 114.0(3) .
N3 Ta C2 C1 -97.9(3) .
N1 Ta C2 C1 -6.8(4) .
C27 Ta C2 C1 -158.0(3) .
C5 Ta C2 C1 37.1(3) .
C3 Ta C2 C1 113.9(4) .
C4 Ta C2 C1 77.5(3) .
C12 Ta C2 C1 104.4(6) .
C11 Ta C2 C1 -4.1(6) .
N2 Ta C2 C7 -123.9(4) .
N3 Ta C2 C7 24.1(4) .
N1 Ta C2 C7 115.3(4) .
C27 Ta C2 C7 -36.0(4) .
C1 Ta C2 C7 122.1(6) .
C5 Ta C2 C7 159.2(5) .
C3 Ta C2 C7 -124.0(5) .
C4 Ta C2 C7 -160.4(5) .
C12 Ta C2 C7 -133.5(6) .
C11 Ta C2 C7 118.0(5) .
C1 C2 C3 C4 -2.3(5) .
C7 C2 C3 C4 -171.3(5) .
Ta C2 C3 C4 65.5(3) .
C1 C2 C3 C8 167.5(5) .
C7 C2 C3 C8 -1.5(8) .
Ta C2 C3 C8 -124.7(5) .
C1 C2 C3 Ta -67.8(3) .
C7 C2 C3 Ta 123.2(5) .
N2 Ta C3 C4 64.3(3) .
N3 Ta C3 C4 -156.9(3) .
N1 Ta C3 C4 -23.0(4) .
C27 Ta C3 C4 156.3(3) .
C2 Ta C3 C4 -115.7(4) .
C1 Ta C3 C4 -77.2(3) .
C5 Ta C3 C4 -36.3(3) .
C12 Ta C3 C4 60.9(3) .
C11 Ta C3 C4 26.0(5) .
N2 Ta C3 C2 -180.0(3) .
N3 Ta C3 C2 -41.2(4) .
N1 Ta C3 C2 92.7(3) .
C27 Ta C3 C2 -88.0(3) .
C1 Ta C3 C2 38.6(3) .
C5 Ta C3 C2 79.4(3) .
C4 Ta C3 C2 115.7(4) .
C12 Ta C3 C2 176.6(3) .
C11 Ta C3 C2 141.8(3) .
N2 Ta C3 C8 -61.0(4) .
N3 Ta C3 C8 77.7(5) .
N1 Ta C3 C8 -148.4(4) .
C27 Ta C3 C8 31.0(4) .
C2 Ta C3 C8 118.9(5) .
C1 Ta C3 C8 157.5(5) .
C5 Ta C3 C8 -161.6(5) .
C4 Ta C3 C8 -125.3(6) .
C12 Ta C3 C8 -64.5(5) .
C11 Ta C3 C8 -99.3(5) .
C2 C3 C4 C5 0.8(5) .
C8 C3 C4 C5 -168.8(5) .
Ta C3 C4 C5 62.9(3) .
C2 C3 C4 C9 172.2(5) .
C8 C3 C4 C9 2.7(8) .
Ta C3 C4 C9 -125.6(5) .
C2 C3 C4 Ta -62.2(3) .
C8 C3 C4 Ta 128.3(5) .
N2 Ta C4 C3 -117.0(3) .
N3 Ta C4 C3 48.5(5) .
N1 Ta C4 C3 164.3(3) .
C27 Ta C4 C3 -25.8(4) .
C2 Ta C4 C3 37.5(3) .
C1 Ta C4 C3 79.8(3) .
C5 Ta C4 C3 117.2(4) .
C12 Ta C4 C3 -134.9(3) .
C11 Ta C4 C3 -165.6(3) .
N2 Ta C4 C5 125.8(3) .
N3 Ta C4 C5 -68.6(5) .
N1 Ta C4 C5 47.1(3) .
C27 Ta C4 C5 -143.0(3) .
C2 Ta C4 C5 -79.6(3) .
C1 Ta C4 C5 -37.4(3) .
C3 Ta C4 C5 -117.2(4) .
C12 Ta C4 C5 107.9(3) .
C11 Ta C4 C5 77.2(3) .
N2 Ta C4 C9 6.5(4) .
N3 Ta C4 C9 172.0(4) .
N1 Ta C4 C9 -72.2(4) .
C27 Ta C4 C9 97.7(5) .
C2 Ta C4 C9 161.0(5) .
C1 Ta C4 C9 -156.8(5) .
C5 Ta C4 C9 -119.3(5) .
C3 Ta C4 C9 123.5(6) .
C12 Ta C4 C9 -11.4(5) .
C11 Ta C4 C9 -42.1(5) .
C2 C1 C5 C4 -2.5(5) .
C6 C1 C5 C4 168.1(5) .
Ta C1 C5 C4 -66.7(3) .
C2 C1 C5 C10 -173.5(5) .
C6 C1 C5 C10 -2.9(8) .
Ta C1 C5 C10 122.2(5) .
C2 C1 C5 Ta 64.2(3) .
C6 C1 C5 Ta -125.2(5) .
C3 C4 C5 C1 1.1(5) .
C9 C4 C5 C1 -170.7(5) .
Ta C4 C5 C1 64.5(3) .
C3 C4 C5 C10 172.7(5) .
C9 C4 C5 C10 0.9(8) .
Ta C4 C5 C10 -123.9(5) .
C3 C4 C5 Ta -63.4(3) .
C9 C4 C5 Ta 124.8(5) .
N2 Ta C5 C1 -171.7(3) .
N3 Ta C5 C1 33.2(4) .
N1 Ta C5 C1 109.4(3) .
C27 Ta C5 C1 -60.6(4) .
C2 Ta C5 C1 -38.1(3) .
C3 Ta C5 C1 -79.3(3) .
C4 Ta C5 C1 -115.3(4) .
C12 Ta C5 C1 158.2(3) .
C11 Ta C5 C1 128.0(3) .
N2 Ta C5 C4 -56.4(3) .
N3 Ta C5 C4 148.5(3) .
N1 Ta C5 C4 -135.3(3) .
C27 Ta C5 C4 54.7(4) .
C2 Ta C5 C4 77.2(3) .
C1 Ta C5 C4 115.3(4) .
C3 Ta C5 C4 35.9(3) .
C12 Ta C5 C4 -86.5(3) .
C11 Ta C5 C4 -116.7(3) .
N2 Ta C5 C10 63.8(5) .
N3 Ta C5 C10 -91.3(5) .
N1 Ta C5 C10 -15.0(4) .
C27 Ta C5 C10 174.9(4) .
C2 Ta C5 C10 -162.6(5) .
C1 Ta C5 C10 -124.5(6) .
C3 Ta C5 C10 156.2(5) .
C4 Ta C5 C10 120.2(6) .
C12 Ta C5 C10 33.7(5) .
C11 Ta C5 C10 3.6(5) .
C13 N1 C11 C12 151.4(4) .
Ta N1 C11 C12 -30.7(5) .
C13 N1 C11 Ta -177.9(5) .
N2 Ta C11 C12 16.7(3) .
N3 Ta C11 C12 -114.8(3) .
N1 Ta C11 C12 152.2(5) .
C27 Ta C11 C12 -60.6(3) .
C2 Ta C11 C12 148.1(4) .
C1 Ta C11 C12 145.2(3) .
C5 Ta C11 C12 112.9(3) .
C3 Ta C11 C12 62.9(4) .
C4 Ta C11 C12 78.8(3) .
N2 Ta C11 N1 -135.5(4) .
N3 Ta C11 N1 93.0(3) .
C27 Ta C11 N1 147.1(3) .
C2 Ta C11 N1 -4.1(6) .
C1 Ta C11 N1 -7.0(4) .
C5 Ta C11 N1 -39.3(3) .
C3 Ta C11 N1 -89.4(4) .
C4 Ta C11 N1 -73.5(3) .
C12 Ta C11 N1 -152.2(5) .
N1 C11 C12 N2 -0.4(7) .
Ta C11 C12 N2 -24.1(4) .
N1 C11 C12 Ta 23.7(4) .
C20 N2 C12 C11 -152.0(4) .
Ta N2 C12 C11 32.0(5) .
C20 N2 C12 Ta 176.0(5) .
N2 Ta C12 C11 -151.4(5) .
N3 Ta C12 C11 64.3(3) .
N1 Ta C12 C11 -16.1(3) .
C27 Ta C12 C11 126.8(3) .
C2 Ta C12 C11 -137.7(5) .
C1 Ta C12 C11 -56.9(4) .
C5 Ta C12 C11 -78.6(3) .
C3 Ta C12 C11 -144.7(3) .
C4 Ta C12 C11 -114.2(3) .
N3 Ta C12 N2 -144.3(3) .
N1 Ta C12 N2 135.3(3) .
C27 Ta C12 N2 -81.8(3) .
C2 Ta C12 N2 13.6(7) .
C1 Ta C12 N2 94.5(4) .
C5 Ta C12 N2 72.8(3) .
C3 Ta C12 N2 6.7(4) .
C4 Ta C12 N2 37.1(3) .
C11 Ta C12 N2 151.4(5) .
C11 N1 C13 C18 133.6(5) .
Ta N1 C13 C18 -43.0(8) .
C11 N1 C13 C14 -47.3(6) .
Ta N1 C13 C14 136.2(5) .
C18 C13 C14 C15 -0.2(8) .
N1 C13 C14 C15 -179.4(5) .
C13 C14 C15 C16 0.8(8) .
C14 C15 C16 O1 179.8(5) .
C14 C15 C16 C17 -1.0(8) .
C19 O1 C16 C15 9.2(8) .
C19 O1 C16 C17 -170.0(5) .
C15 C16 C17 C18 0.6(8) .
O1 C16 C17 C18 179.9(5) .
C16 C17 C18 C13 0.0(8) .
C14 C13 C18 C17 -0.2(7) .
N1 C13 C18 C17 179.0(5) .
C12 N2 C20 C25 41.0(7) .
Ta N2 C20 C25 -145.3(5) .
C12 N2 C20 C21 -139.9(5) .
Ta N2 C20 C21 33.8(8) .
C25 C20 C21 C22 1.3(9) .
N2 C20 C21 C22 -177.8(5) .
C20 C21 C22 C23 -0.1(9) .
C26 O2 C23 C24 4.4(8) .
C26 O2 C23 C22 -175.3(5) .
C21 C22 C23 O2 178.5(5) .
C21 C22 C23 C24 -1.1(9) .
O2 C23 C24 C25 -178.5(5) .
C22 C23 C24 C25 1.2(8) .
C21 C20 C25 C24 -1.3(8) .
N2 C20 C25 C24 177.8(5) .
C23 C24 C25 C20 0.1(8) .
N2 Ta C27 C40 -129.7(4) .
N3 Ta C27 C40 -8.8(3) .
N1 Ta C27 C40 -49.9(5) .
C2 Ta C27 C40 96.5(4) .
C1 Ta C27 C40 82.9(4) .
C5 Ta C27 C40 115.2(4) .
C3 Ta C27 C40 130.7(4) .
C4 Ta C27 C40 144.5(3) .
C12 Ta C27 C40 -99.4(4) .
C11 Ta C27 C40 -73.9(4) .
N2 Ta C27 C28 -6.4(5) .
N3 Ta C27 C28 114.4(6) .
N1 Ta C27 C28 73.3(5) .
C2 Ta C27 C28 -140.3(5) .
C1 Ta C27 C28 -153.9(4) .
C5 Ta C27 C28 -121.6(5) .
C3 Ta C27 C28 -106.1(5) .
C4 Ta C27 C28 -92.3(5) .
C12 Ta C27 C28 23.8(5) .
C11 Ta C27 C28 49.4(5) .
C40 C27 C28 C33 47.7(8) .
Ta C27 C28 C33 -63.3(7) .
C40 C27 C28 C29 -123.4(6) .
Ta C27 C28 C29 125.6(5) .
C33 C28 C29 C30 11.1(9) .
C27 C28 C29 C30 -177.5(6) .
C28 C29 C30 C31 -6.2(9) .
C29 C30 C31 C32 1.6(10) .
C30 C31 C32 C33 -2.1(11) .
C31 C32 C33 C28 7.3(11) .
C29 C28 C33 C32 -11.8(9) .
C27 C28 C33 C32 177.1(6) .
C40 N3 C34 C39 77.4(7) .
Ta N3 C34 C39 -109.4(6) .
C40 N3 C34 C35 -58.7(7) .
Ta N3 C34 C35 114.6(6) .
N3 C34 C35 C36 -174.7(5) .
C39 C34 C35 C36 47.3(7) .
C34 C35 C36 C37 -51.6(7) .
C35 C36 C37 C38 55.9(8) .
C36 C37 C38 C39 -56.3(8) .
N3 C34 C39 C38 175.8(5) .
C35 C34 C39 C38 -48.4(7) .
C37 C38 C39 C34 53.7(8) .
C41 N4 C40 N3 -177.0(6) .
C41 N4 C40 C27 -2.4(11) .
C34 N3 C40 N4 -21.7(8) .
Ta N3 C40 N4 162.9(5) .
C34 N3 C40 C27 162.1(5) .
Ta N3 C40 C27 -13.2(5) .
C28 C27 C40 N4 67.9(10) .
Ta C27 C40 N4 -163.2(7) .
C28 C27 C40 N3 -116.9(6) .
Ta C27 C40 N3 11.9(4) .
C40 N4 C41 C46 119.4(7) .
C40 N4 C41 C42 -120.2(7) .
N4 C41 C42 C43 -67.8(8) .
C46 C41 C42 C43 55.0(8) .
C41 C42 C43 C44 -58.6(8) .
C42 C43 C44 C45 56.0(9) .
C43 C44 C45 C46 -51.7(9) .
C44 C45 C46 C41 52.8(8) .
N4 C41 C46 C45 67.9(8) .
C42 C41 C46 C45 -53.3(9) .
C47 C48 C49 C49 127(6) 3_666
